data_7233526
loop_
_publ_author_name
'Akhmetova, Irina'
'Beyer, Sebastian'
'Schutjajew, Konstantin'
'Tichter, Tim'
'Wilke, Manuel'
'Prinz, Carsten'
'Martins, In\^es C. B.'
'Al-Sabbagh, Dominik'
'Roth, Christina'
'Emmerling, Franziska'

_publ_section_title
;
 Cadmium benzylphosphonates -- the close relationship between structure
 and properties
;
_journal_issue 39
_journal_name_full CrystEngComm
_journal_page_first 5958
_journal_paper_doi 10.1039/C9CE00776H
_journal_volume 21
_journal_year 2019
_chemical_compound_source 'mechanochemical synthesis'
_chemical_formula_moiety 'C7 H8 Cd F O4 P'
_chemical_formula_sum 'C7 H8 Cd F O4 P'
_chemical_formula_weight 318.51
_chemical_name_systematic 'Cadmium 3-fluorobenzylphosphonate'
_space_group_IT_number 19
_space_group_name_Hall 'P 2ac 2ab'
_space_group_name_H-M_alt 'P 21 21 21'
_symmetry_cell_setting orthorhombic
_symmetry_space_group_name_Hall 'P 2ac 2ab'
_symmetry_space_group_name_H-M 'P 21 21 21'
_audit_update_record
;
2019-07-20 deposited with the CCDC.    2019-08-28 downloaded from the CCDC.
;
_cell_angle_alpha 90
_cell_angle_beta 90
_cell_angle_gamma 90
_cell_formula_units_Z 4
_cell_length_a 30.9411(4)
_cell_length_b 5.05534(7)
_cell_length_c 5.95640(8)
_cell_measurement_temperature 293
_cell_volume 931.69(2)
_diffrn_ambient_temperature 293.15
_diffrn_measurement_device_type 'PSI Materials Beamline'
_diffrn_measurement_method transmission
_diffrn_radiation_probe x-ray
_diffrn_radiation_source Synchrotron
_diffrn_radiation_type Synchrotron
_diffrn_radiation_wavelength 0.7085
_exptl_crystal_colour grey
_exptl_crystal_density_diffrn 2.273
_exptl_crystal_description block
_pd_meas_2theta_range_max 60
_pd_meas_2theta_range_min 1.008
_pd_proc_ls_prof_R_factor 0.0347
_pd_proc_ls_prof_wR_expected 0.0200
_pd_proc_ls_prof_wR_factor 0.0541
_refine_ls_goodness_of_fit_all 2.70733
_refine_ls_R_I_factor 0.0142
_cod_data_source_file c9ce00776h2.cif
_cod_data_source_block Cd3FBnP
_cod_depositor_comments 'Adding full bibliography for 7233526--7233529.cif.'
_cod_original_sg_symbol_H-M P212121
_cod_database_code 7233526

loop_
_symmetry_equiv_pos_site_id
_symmetry_equiv_pos_as_xyz
1 x,y,z
2 1/2-x,-y,1/2+z
3 -x,1/2+y,1/2-z
4 1/2+x,1/2-y,-z

loop_
_atom_site_label
_atom_site_type_symbol
_atom_site_symmetry_multiplicity
_atom_site_fract_x
_atom_site_fract_y
_atom_site_fract_z
_atom_site_occupancy
_atom_site_B_iso_or_equiv
C1 C 4 -0.64414(14) 0.6034(10) -0.3844(9) 1 5.1(3)
C7 C 4 -0.61244(16) 0.7177(11) -0.5495(10) 1 5.1(3)
C2 C 4 -0.66843(15) 0.3834(9) -0.4506(8) 1 5.1(3)
C6 C 4 -0.65082(14) 0.7121(11) -0.1700(10) 1 5.1(3)
P1 P 4 -0.55637(14) 0.6533(9) -0.5183(11) 1 1.80(4)
H7 H 4 -0.6212(5) 0.644(3) -0.6957(18) 1 6.2(4)
H8 H 4 -0.6170(4) 0.898(2) -0.555(3) 1 6.2(4)
C3 C 4 -0.69870(14) 0.2766(11) -0.3004(10) 1 5.1(3)
H2 H 4 -0.6647(3) 0.3056(17) -0.5955(15) 1 6.2(4)
C5 C 4 -0.68221(16) 0.6001(10) -0.0165(9) 1 5.1(3)
H6 H 4 -0.6341(3) 0.8626(16) -0.1276(18) 1 6.2(4)
O1 O 4 -0.5440(4) 0.787(3) -0.2924(16) 1 5.6(3)
O2 O 4 -0.5526(4) 0.3509(16) -0.519(3) 1 5.6(3)
O3 O 4 -0.5320(4) 0.781(3) -0.7069(19) 1 5.6(3)
F1 F 4 -0.7207(2) 0.0599(14) -0.3783(14) 1 1.80(4)
C4 C 4 -0.70635(14) 0.3792(10) -0.0836(9) 1 5.1(3)
H5 H 4 -0.6866(3) 0.6755(17) 0.1319(16) 1 6.2(4)
H4 H 4 -0.7272(3) 0.3016(18) 0.0160(16) 1 6.2(4)
Cd1 Cd 4 -0.49148(5) 1.0868(3) -0.5043(6) 1 1.80(4)
O4 O 4 -0.4317(2) 0.7385(15) -0.5062(14) 1 5.6(3)
H9 H 4 -0.4446(4) 0.580(2) -0.586(2) 1 6.2(4)
H10 H 4 -0.4083(4) 0.810(4) -0.585(2) 1 6.2(4)

loop_
_geom_angle_atom_site_label_1
_geom_angle_atom_site_label_2
_geom_angle_atom_site_label_3
_geom_angle
_geom_angle_site_symmetry_1
_geom_angle_site_symmetry_2
_geom_angle_site_symmetry_3
C6 C1 C2 119.2(4) 1_555 1_555 1_555
C7 C1 C6 122.7(4) 1_555 1_555 1_555
C7 C1 C2 118.1(5) 1_555 1_555 1_555
H8 C1 C7 26.2(4) 1_555 1_555 1_555
H8 C1 C6 103.5(5) 1_555 1_555 1_555
H8 C1 C2 132.7(6) 1_555 1_555 1_555
H7 C1 H8 45.4(6) 1_555 1_555 1_555
H7 C1 C7 28.5(5) 1_555 1_555 1_555
H7 C1 C6 148.9(6) 1_555 1_555 1_555
H7 C1 C2 90.6(5) 1_555 1_555 1_555
H6 C1 H7 125.2(5) 1_555 1_555 1_555
H6 C1 H8 80.6(5) 1_555 1_555 1_555
H6 C1 C7 98.3(4) 1_555 1_555 1_555
H6 C1 C6 24.4(3) 1_555 1_555 1_555
H6 C1 C2 143.6(5) 1_555 1_555 1_555
H2 C1 H6 167.0(4) 1_555 1_555 1_555
H2 C1 H7 67.6(5) 1_555 1_555 1_555
H2 C1 H8 111.4(5) 1_555 1_555 1_555
H2 C1 C7 94.7(4) 1_555 1_555 1_555
H2 C1 C6 142.6(4) 1_555 1_555 1_555
H2 C1 C2 23.4(3) 1_555 1_555 1_555
C3 C1 H2 53.9(3) 1_555 1_555 1_555
C3 C1 H6 113.0(4) 1_555 1_555 1_555
C3 C1 H7 120.8(5) 1_555 1_555 1_555
C3 C1 H8 156.0(5) 1_555 1_555 1_555
C3 C1 C7 148.7(4) 1_555 1_555 1_555
C3 C1 C6 88.6(3) 1_555 1_555 1_555
C3 C1 C2 30.6(3) 1_555 1_555 1_555
C5 C1 C3 58.8(2) 1_555 1_555 1_555
C5 C1 H2 112.7(3) 1_555 1_555 1_555
C5 C1 H6 54.2(3) 1_555 1_555 1_555
C5 C1 H7 170.8(5) 1_555 1_555 1_555
C5 C1 H8 130.9(5) 1_555 1_555 1_555
C5 C1 C7 152.5(4) 1_555 1_555 1_555
C5 C1 C6 29.8(3) 1_555 1_555 1_555
C5 C1 C2 89.3(3) 1_555 1_555 1_555
P1 C1 C5 134.4(3) 1_555 1_555 1_555
P1 C1 C3 141.9(2) 1_555 1_555 1_555
P1 C1 H2 100.8(3) 1_555 1_555 1_555
P1 C1 H6 90.4(3) 1_555 1_555 1_555
P1 C1 H7 52.4(4) 1_555 1_555 1_555
P1 C1 H8 52.1(4) 1_555 1_555 1_555
P1 C1 C7 32.8(3) 1_555 1_555 1_555
P1 C1 C6 111.2(3) 1_555 1_555 1_555
P1 C1 C2 120.3(3) 1_555 1_555 1_555
C4 C1 P1 148.6(2) 1_555 1_555 1_555
C4 C1 C5 29.30(16) 1_555 1_555 1_555
C4 C1 C3 29.49(18) 1_555 1_555 1_555
C4 C1 H2 83.4(3) 1_555 1_555 1_555
C4 C1 H6 83.5(3) 1_555 1_555 1_555
C4 C1 H7 149.4(5) 1_555 1_555 1_555
C4 C1 H8 154.2(4) 1_555 1_555 1_555
C4 C1 C7 177.9(4) 1_555 1_555 1_555
C4 C1 C6 59.2(3) 1_555 1_555 1_555
C4 C1 C2 60.0(3) 1_555 1_555 1_555
H5 C1 C4 109.5(2) 1_554 1_555 1_555
H5 C1 P1 97.5(2) 1_554 1_555 1_555
H5 C1 C5 127.0(2) 1_554 1_555 1_555
H5 C1 C3 88.7(2) 1_554 1_555 1_555
H5 C1 H2 53.5(3) 1_554 1_555 1_555
H5 C1 H6 131.9(4) 1_554 1_555 1_555
H5 C1 H7 45.2(4) 1_554 1_555 1_555
H5 C1 H8 68.1(5) 1_554 1_555 1_555
H5 C1 C7 68.5(3) 1_554 1_555 1_555
H5 C1 C6 135.7(4) 1_554 1_555 1_555
H5 C1 C2 67.3(3) 1_554 1_555 1_555
H7 C7 H8 107.4(14) 1_555 1_555 1_555
C1 C7 H7 104.7(9) 1_555 1_555 1_555
C1 C7 H8 107.7(10) 1_555 1_555 1_555
P1 C7 C1 119.9(4) 1_555 1_555 1_555
P1 C7 H7 107.0(10) 1_555 1_555 1_555
P1 C7 H8 109.4(9) 1_555 1_555 1_555
C2 C7 P1 122.1(3) 1_555 1_555 1_555
C2 C7 C1 29.7(3) 1_555 1_555 1_555
C2 C7 H7 76.2(9) 1_555 1_555 1_555
C2 C7 H8 125.0(9) 1_555 1_555 1_555
C6 C7 C2 57.3(2) 1_555 1_555 1_555
C6 C7 P1 111.1(4) 1_555 1_555 1_555
C6 C7 C1 27.6(3) 1_555 1_555 1_555
C6 C7 H7 130.5(9) 1_555 1_555 1_555
C6 C7 H8 88.4(10) 1_555 1_555 1_555
O2 C7 C6 104.9(5) 1_555 1_555 1_555
O2 C7 C2 89.7(3) 1_555 1_555 1_555
O2 C7 P1 34.3(3) 1_555 1_555 1_555
O2 C7 C1 98.2(5) 1_555 1_555 1_555
O2 C7 H7 89.4(10) 1_555 1_555 1_555
O2 C7 H8 143.8(9) 1_555 1_555 1_555
O1 C7 O2 59.1(5) 1_555 1_555 1_555
O1 C7 C6 82.0(3) 1_555 1_555 1_555
O1 C7 C2 120.8(4) 1_555 1_555 1_555
O1 C7 P1 34.8(3) 1_555 1_555 1_555
O1 C7 C1 101.3(4) 1_555 1_555 1_555
O1 C7 H7 141.7(10) 1_555 1_555 1_555
O1 C7 H8 90.6(10) 1_555 1_555 1_555
H2 C7 O1 130.9(4) 1_555 1_555 1_555
H2 C7 O2 83.2(3) 1_555 1_555 1_555
H2 C7 C6 78.4(3) 1_555 1_555 1_555
H2 C7 C2 21.1(2) 1_555 1_555 1_555
H2 C7 P1 117.6(4) 1_555 1_555 1_555
H2 C7 C1 50.8(3) 1_555 1_555 1_555
H2 C7 H7 56.2(9) 1_555 1_555 1_555
H2 C7 H8 132.9(9) 1_555 1_555 1_555
O3 C7 H2 128.6(4) 1_555 1_555 1_555
O3 C7 O1 56.0(4) 1_555 1_555 1_555
O3 C7 O2 56.9(4) 1_555 1_555 1_555
O3 C7 C6 138.0(4) 1_555 1_555 1_555
O3 C7 C2 144.1(4) 1_555 1_555 1_555
O3 C7 P1 31.8(3) 1_555 1_555 1_555
O3 C7 C1 151.7(5) 1_555 1_555 1_555
O3 C7 H7 89.5(9) 1_555 1_555 1_555
O3 C7 H8 90.6(10) 1_555 1_555 1_555
H6 C7 O3 121.5(4) 1_555 1_555 1_555
H6 C7 H2 99.1(3) 1_555 1_555 1_555
H6 C7 O1 67.8(3) 1_555 1_555 1_555
H6 C7 O2 107.5(5) 1_555 1_555 1_555
H6 C7 C6 20.7(2) 1_555 1_555 1_555
H6 C7 C2 78.0(3) 1_555 1_555 1_555
H6 C7 P1 101.2(4) 1_555 1_555 1_555
H6 C7 C1 48.3(3) 1_555 1_555 1_555
H6 C7 H7 148.9(9) 1_555 1_555 1_555
H6 C7 H8 74.2(10) 1_555 1_555 1_555
H5 C7 H6 114.9(3) 1_554 1_555 1_555
H5 C7 O3 120.0(4) 1_554 1_555 1_555
H5 C7 H2 53.8(3) 1_554 1_555 1_555
H5 C7 O1 174.9(4) 1_554 1_555 1_555
H5 C7 O2 122.4(4) 1_554 1_555 1_555
H5 C7 C6 101.8(3) 1_554 1_555 1_555
H5 C7 C2 64.4(2) 1_554 1_555 1_555
H5 C7 P1 143.6(4) 1_554 1_555 1_555
H5 C7 C1 83.5(3) 1_554 1_555 1_555
H5 C7 H7 36.8(9) 1_554 1_555 1_555
H5 C7 H8 86.1(9) 1_554 1_555 1_555
H10 C7 H5 70.5(4) 3_443 1_555 1_554
H10 C7 H6 153.6(4) 3_443 1_555 1_555
H10 C7 O3 68.4(4) 3_443 1_555 1_555
H10 C7 H2 62.0(4) 3_443 1_555 1_555
H10 C7 O1 109.2(4) 3_443 1_555 1_555
H10 C7 O2 54.9(5) 3_443 1_555 1_555
H10 C7 C6 136.2(4) 3_443 1_555 1_555
H10 C7 C2 82.1(4) 3_443 1_555 1_555
H10 C7 P1 75.0(4) 3_443 1_555 1_555
H10 C7 C1 110.3(5) 3_443 1_555 1_555
H10 C7 H7 34.7(9) 3_443 1_555 1_555
H10 C7 H8 131.9(11) 3_443 1_555 1_555
C1 C2 H2 121.1(7) 1_555 1_555 1_555
C3 C2 C1 119.0(5) 1_555 1_555 1_555
C3 C2 H2 119.9(7) 1_555 1_555 1_555
F1 C2 C3 32.0(3) 1_555 1_555 1_555
F1 C2 C1 151.0(4) 1_555 1_555 1_555
F1 C2 H2 87.9(6) 1_555 1_555 1_555
C6 C2 F1 120.6(3) 1_555 1_555 1_555
C6 C2 C3 88.5(3) 1_555 1_555 1_555
C6 C2 C1 30.5(3) 1_555 1_555 1_555
C6 C2 H2 151.6(6) 1_555 1_555 1_555
H7 C2 C6 84.7(4) 1_555 1_555 1_555
H7 C2 F1 153.9(4) 1_555 1_555 1_555
H7 C2 C3 170.0(5) 1_555 1_555 1_555
H7 C2 C1 54.5(4) 1_555 1_555 1_555
H7 C2 H2 67.1(6) 1_555 1_555 1_555
C4 C2 H7 144.3(4) 1_555 1_555 1_555
C4 C2 C6 60.2(2) 1_555 1_555 1_555
C4 C2 F1 60.3(3) 1_555 1_555 1_555
C4 C2 C3 28.3(3) 1_555 1_555 1_555
C4 C2 C1 90.7(3) 1_555 1_555 1_555
C4 C2 H2 148.2(6) 1_555 1_555 1_555
C7 C2 C4 122.9(3) 1_555 1_555 1_555
C7 C2 H7 23.0(3) 1_555 1_555 1_555
C7 C2 C6 62.7(2) 1_555 1_555 1_555
C7 C2 F1 176.8(3) 1_555 1_555 1_555
C7 C2 C3 151.2(4) 1_555 1_555 1_555
C7 C2 C1 32.2(3) 1_555 1_555 1_555
C7 C2 H2 88.9(6) 1_555 1_555 1_555
C5 C2 C7 93.3(2) 1_555 1_555 1_555
C5 C2 C4 29.57(16) 1_555 1_555 1_555
C5 C2 H7 115.1(4) 1_555 1_555 1_555
C5 C2 C6 30.66(17) 1_555 1_555 1_555
C5 C2 F1 89.9(3) 1_555 1_555 1_555
C5 C2 C3 57.8(3) 1_555 1_555 1_555
C5 C2 C1 61.1(3) 1_555 1_555 1_555
C5 C2 H2 177.8(6) 1_555 1_555 1_555
H5 C2 C5 123.1(3) 1_554 1_555 1_555
H5 C2 C7 66.0(2) 1_554 1_555 1_555
H5 C2 C4 131.1(3) 1_554 1_555 1_555
H5 C2 H7 48.8(4) 1_554 1_555 1_555
H5 C2 C6 106.4(3) 1_554 1_555 1_555
H5 C2 F1 112.0(3) 1_554 1_555 1_555
H5 C2 C3 127.1(4) 1_554 1_555 1_555
H5 C2 C1 86.7(3) 1_554 1_555 1_555
H5 C2 H2 57.8(6) 1_554 1_555 1_555
H8 C2 H5 109.7(4) 1_545 1_555 1_554
H8 C2 C5 125.9(3) 1_545 1_555 1_555
H8 C2 C7 97.9(3) 1_545 1_555 1_555
H8 C2 C4 115.4(3) 1_545 1_555 1_555
H8 C2 H7 90.0(4) 1_545 1_555 1_555
H8 C2 C6 126.0(3) 1_545 1_555 1_555
H8 C2 F1 80.4(3) 1_545 1_555 1_555
H8 C2 C3 99.9(4) 1_545 1_555 1_555
H8 C2 C1 115.1(4) 1_545 1_555 1_555
H8 C2 H2 53.8(6) 1_545 1_555 1_555
H8 C2 H8 111.8(4) 1_555 1_555 1_545
H8 C2 H5 60.7(3) 1_555 1_555 1_554
H8 C2 C5 86.3(3) 1_555 1_555 1_555
H8 C2 C7 14.1(3) 1_555 1_555 1_555
H8 C2 C4 115.2(3) 1_555 1_555 1_555
H8 C2 H7 29.1(4) 1_555 1_555 1_555
H8 C2 C6 56.6(3) 1_555 1_555 1_555
H8 C2 F1 167.0(3) 1_555 1_555 1_555
H8 C2 C3 142.2(4) 1_555 1_555 1_555
H8 C2 C1 28.0(4) 1_555 1_555 1_555
H8 C2 H2 95.8(7) 1_555 1_555 1_555
C1 C6 H6 118.2(8) 1_555 1_555 1_555
C5 C6 C1 121.3(5) 1_555 1_555 1_555
C5 C6 H6 120.6(8) 1_555 1_555 1_555
H5 C6 C5 23.2(3) 1_555 1_555 1_555
H5 C6 C1 144.4(5) 1_555 1_555 1_555
H5 C6 H6 97.4(7) 1_555 1_555 1_555
C2 C6 H5 114.1(3) 1_555 1_555 1_555
C2 C6 C5 91.0(3) 1_555 1_555 1_555
C2 C6 C1 30.3(3) 1_555 1_555 1_555
C2 C6 H6 148.5(7) 1_555 1_555 1_555
C4 C6 C2 61.1(2) 1_555 1_555 1_555
C4 C6 H5 53.0(3) 1_555 1_555 1_555
C4 C6 C5 29.8(3) 1_555 1_555 1_555
C4 C6 C1 91.5(3) 1_555 1_555 1_555
C4 C6 H6 150.4(8) 1_555 1_555 1_555
C7 C6 C4 121.2(3) 1_555 1_555 1_555
C7 C6 C2 60.0(2) 1_555 1_555 1_555
C7 C6 H5 174.1(4) 1_555 1_555 1_555
C7 C6 C5 151.0(4) 1_555 1_555 1_555
C7 C6 C1 29.7(3) 1_555 1_555 1_555
C7 C6 H6 88.4(7) 1_555 1_555 1_555
H8 C6 C7 20.1(3) 1_555 1_555 1_555
H8 C6 C4 133.6(4) 1_555 1_555 1_555
H8 C6 C2 74.9(3) 1_555 1_555 1_555
H8 C6 H5 163.1(4) 1_555 1_555 1_555
H8 C6 C5 159.2(5) 1_555 1_555 1_555
H8 C6 C1 46.0(4) 1_555 1_555 1_555
H8 C6 H6 74.7(7) 1_555 1_555 1_555
C3 C6 H8 104.3(3) 1_555 1_555 1_555
C3 C6 C7 90.5(2) 1_555 1_555 1_555
C3 C6 C4 30.65(18) 1_555 1_555 1_555
C3 C6 C2 30.49(18) 1_555 1_555 1_555
C3 C6 H5 83.6(3) 1_555 1_555 1_555
C3 C6 C5 60.5(3) 1_555 1_555 1_555
C3 C6 C1 60.8(3) 1_555 1_555 1_555
C3 C6 H6 179.0(8) 1_555 1_555 1_555
H7 C6 C3 109.8(4) 1_556 1_555 1_555
H7 C6 H8 136.6(4) 1_556 1_555 1_555
H7 C6 C7 134.1(3) 1_556 1_555 1_555
H7 C6 C4 86.4(3) 1_556 1_555 1_555
H7 C6 C2 130.0(4) 1_556 1_555 1_555
H7 C6 H5 49.3(4) 1_556 1_555 1_555
H7 C6 C5 64.2(4) 1_556 1_555 1_555
H7 C6 C1 140.2(4) 1_556 1_555 1_555
H7 C6 H6 71.0(7) 1_556 1_555 1_555
F1 C6 H7 131.9(4) 1_565 1_555 1_556
F1 C6 C3 88.0(2) 1_565 1_555 1_555
F1 C6 H8 74.2(3) 1_565 1_555 1_555
F1 C6 C7 87.9(3) 1_565 1_555 1_555
F1 C6 C4 89.1(2) 1_565 1_555 1_555
F1 C6 C2 87.4(2) 1_565 1_555 1_555
F1 C6 H5 91.4(3) 1_565 1_555 1_555
F1 C6 C5 90.4(3) 1_565 1_555 1_555
F1 C6 C1 87.7(3) 1_565 1_555 1_555
F1 C6 H6 91.9(6) 1_565 1_555 1_555
H10 C6 F1 171.0(4) 3_444 1_555 1_565
H10 C6 H7 44.8(4) 3_444 1_555 1_556
H10 C6 C3 86.3(4) 3_444 1_555 1_555
H10 C6 H8 114.0(4) 3_444 1_555 1_555
H10 C6 C7 99.1(3) 3_444 1_555 1_555
H10 C6 C4 82.4(4) 3_444 1_555 1_555
H10 C6 C2 91.1(4) 3_444 1_555 1_555
H10 C6 H5 81.0(4) 3_444 1_555 1_555
H10 C6 C5 80.7(4) 3_444 1_555 1_555
H10 C6 C1 95.6(4) 3_444 1_555 1_555
H10 C6 H6 94.0(7) 3_444 1_555 1_555
O2 P1 O3 113.0(9) 1_555 1_555 1_555
O1 P1 O2 114.6(9) 1_555 1_555 1_555
O1 P1 O3 109.7(7) 1_555 1_555 1_555
C7 P1 O1 104.6(6) 1_555 1_555 1_555
C7 P1 O2 104.9(5) 1_555 1_555 1_555
C7 P1 O3 109.5(6) 1_555 1_555 1_555
H8 P1 C7 22.7(3) 1_555 1_555 1_555
H8 P1 O1 92.9(7) 1_555 1_555 1_555
H8 P1 O2 127.6(6) 1_555 1_555 1_555
H8 P1 O3 96.3(6) 1_555 1_555 1_555
H7 P1 H8 39.8(5) 1_555 1_555 1_555
H7 P1 C7 24.5(4) 1_555 1_555 1_555
H7 P1 O1 129.1(7) 1_555 1_555 1_555
H7 P1 O2 92.6(7) 1_555 1_555 1_555
H7 P1 O3 96.0(6) 1_555 1_555 1_555
C1 P1 H7 44.2(3) 1_555 1_555 1_555
C1 P1 H8 44.1(3) 1_555 1_555 1_555
C1 P1 C7 27.3(2) 1_555 1_555 1_555
C1 P1 O1 91.8(5) 1_555 1_555 1_555
C1 P1 O2 89.1(5) 1_555 1_555 1_555
C1 P1 O3 136.8(6) 1_555 1_555 1_555
Cd1 P1 C1 134.7(2) 1_555 1_555 1_555
Cd1 P1 H7 128.7(4) 1_555 1_555 1_555
Cd1 P1 H8 99.2(3) 1_555 1_555 1_555
Cd1 P1 C7 121.9(3) 1_555 1_555 1_555
Cd1 P1 O1 59.2(5) 1_555 1_555 1_555
Cd1 P1 O2 133.1(5) 1_555 1_555 1_555
Cd1 P1 O3 50.5(5) 1_555 1_555 1_555
H10 P1 Cd1 131.4(4) 3_443 1_555 1_555
H10 P1 C1 80.5(3) 3_443 1_555 1_555
H10 P1 H7 48.1(5) 3_443 1_555 1_555
H10 P1 H8 86.9(5) 3_443 1_555 1_555
H10 P1 C7 71.8(4) 3_443 1_555 1_555
H10 P1 O1 169.3(6) 3_443 1_555 1_555
H10 P1 O2 58.1(8) 3_443 1_555 1_555
H10 P1 O3 80.9(6) 3_443 1_555 1_555
H8 H7 C7 34.9(8) 1_555 1_555 1_555
C1 H7 H8 67.1(7) 1_555 1_555 1_555
C1 H7 C7 46.8(7) 1_555 1_555 1_555
H2 H7 C1 57.6(4) 1_555 1_555 1_555
H2 H7 H8 122.7(9) 1_555 1_555 1_555
H2 H7 C7 102.5(10) 1_555 1_555 1_555
P1 H7 H2 114.8(6) 1_555 1_555 1_555
P1 H7 C1 83.3(5) 1_555 1_555 1_555
P1 H7 H8 69.7(7) 1_555 1_555 1_555
P1 H7 C7 48.4(7) 1_555 1_555 1_555
H5 H7 P1 174.7(7) 1_554 1_555 1_555
H5 H7 H2 69.0(5) 1_554 1_555 1_555
H5 H7 C1 96.3(6) 1_554 1_555 1_555
H5 H7 H8 105.3(9) 1_554 1_555 1_555
H5 H7 C7 128.2(11) 1_554 1_555 1_555
H10 H7 H5 98.7(6) 3_443 1_555 1_554
H10 H7 P1 85.7(6) 3_443 1_555 1_555
H10 H7 H2 80.7(7) 3_443 1_555 1_555
H10 H7 C1 126.2(8) 3_443 1_555 1_555
H10 H7 H8 151.2(11) 3_443 1_555 1_555
H10 H7 C7 131.4(12) 3_443 1_555 1_555
C2 H7 H10 100.7(7) 1_555 1_555 3_443
C2 H7 H5 77.1(5) 1_555 1_555 1_554
C2 H7 P1 105.1(5) 1_555 1_555 1_555
C2 H7 H2 23.0(3) 1_555 1_555 1_555
C2 H7 C1 34.8(3) 1_555 1_555 1_555
C2 H7 H8 100.1(8) 1_555 1_555 1_555
C2 H7 C7 80.8(9) 1_555 1_555 1_555
C5 H7 C2 87.7(5) 1_554 1_555 1_555
C5 H7 H10 79.6(5) 1_554 1_555 3_443
C5 H7 H5 20.4(3) 1_554 1_555 1_554
C5 H7 P1 162.1(6) 1_554 1_555 1_555
C5 H7 H2 73.0(5) 1_554 1_555 1_555
C5 H7 C1 113.7(6) 1_554 1_555 1_555
C5 H7 H8 121.0(9) 1_554 1_555 1_555
C5 H7 C7 148.3(11) 1_554 1_555 1_555
O2 H7 C5 139.1(6) 1_555 1_555 1_554
O2 H7 C2 86.7(5) 1_555 1_555 1_555
O2 H7 H10 61.7(6) 1_555 1_555 3_443
O2 H7 H5 152.0(7) 1_555 1_555 1_554
O2 H7 P1 33.2(3) 1_555 1_555 1_555
O2 H7 H2 87.2(5) 1_555 1_555 1_555
O2 H7 C1 82.2(6) 1_555 1_555 1_555
O2 H7 H8 99.9(8) 1_555 1_555 1_555
O2 H7 C7 70.0(9) 1_555 1_555 1_555
H6 H7 O2 131.1(6) 1_554 1_555 1_555
H6 H7 C5 44.7(3) 1_554 1_555 1_554
H6 H7 C2 132.0(6) 1_554 1_555 1_555
H6 H7 H10 80.0(5) 1_554 1_555 3_443
H6 H7 H5 55.7(4) 1_554 1_555 1_554
H6 H7 P1 122.7(6) 1_554 1_555 1_555
H6 H7 H2 117.0(6) 1_554 1_555 1_555
H6 H7 C1 146.7(7) 1_554 1_555 1_555
H6 H7 H8 100.4(8) 1_554 1_555 1_555
H6 H7 C7 134.1(12) 1_554 1_555 1_555
O3 H7 H6 91.1(5) 1_555 1_555 1_554
O3 H7 O2 53.2(4) 1_555 1_555 1_555
O3 H7 C5 133.0(5) 1_555 1_555 1_554
O3 H7 C2 136.3(6) 1_555 1_555 1_555
O3 H7 H10 77.0(6) 1_555 1_555 3_443
O3 H7 H5 146.6(6) 1_555 1_555 1_554
O3 H7 P1 31.6(3) 1_555 1_555 1_555
O3 H7 H2 140.2(7) 1_555 1_555 1_555
O3 H7 C1 113.0(6) 1_555 1_555 1_555
O3 H7 H8 74.2(8) 1_555 1_555 1_555
O3 H7 C7 70.2(9) 1_555 1_555 1_555
C6 H7 O3 104.3(4) 1_554 1_555 1_555
C6 H7 H6 18.6(2) 1_554 1_555 1_554
C6 H7 O2 130.6(6) 1_554 1_555 1_555
C6 H7 C5 28.94(18) 1_554 1_555 1_554
C6 H7 C2 116.2(5) 1_554 1_555 1_555
C6 H7 H10 70.9(5) 1_554 1_555 3_443
C6 H7 H5 45.0(3) 1_554 1_555 1_554
C6 H7 P1 135.1(6) 1_554 1_555 1_555
C6 H7 H2 98.9(5) 1_554 1_555 1_555
C6 H7 C1 141.3(7) 1_554 1_555 1_555
C6 H7 H8 116.4(9) 1_554 1_555 1_555
C6 H7 C7 151.2(12) 1_554 1_555 1_555
O4 H7 C6 72.4(3) 3_443 1_555 1_554
O4 H7 O3 69.4(4) 3_443 1_555 1_555
O4 H7 H6 79.2(4) 3_443 1_555 1_554
O4 H7 O2 58.7(5) 3_443 1_555 1_555
O4 H7 C5 84.6(4) 3_443 1_555 1_554
O4 H7 C2 107.0(5) 3_443 1_555 1_555
O4 H7 H10 7.7(5) 3_443 1_555 3_443
O4 H7 H5 104.2(5) 3_443 1_555 1_554
O4 H7 P1 79.8(5) 3_443 1_555 1_555
O4 H7 H2 87.9(5) 3_443 1_555 1_555
O4 H7 C1 129.7(6) 3_443 1_555 1_555
O4 H7 H8 143.5(9) 3_443 1_555 1_555
O4 H7 C7 127.0(11) 3_443 1_555 1_555
H7 H8 C7 37.6(8) 1_555 1_555 1_555
C1 H8 H7 67.5(6) 1_555 1_555 1_555
C1 H8 C7 46.0(7) 1_555 1_555 1_555
P1 H8 C1 83.7(4) 1_555 1_555 1_555
P1 H8 H7 70.5(7) 1_555 1_555 1_555
P1 H8 C7 47.9(7) 1_555 1_555 1_555
H2 H8 P1 159.2(6) 1_565 1_555 1_555
H2 H8 C1 114.1(6) 1_565 1_555 1_555
H2 H8 H7 125.0(9) 1_565 1_555 1_555
H2 H8 C7 152.9(12) 1_565 1_555 1_555
H6 H8 H2 91.7(5) 1_555 1_555 1_565
H6 H8 P1 92.0(5) 1_555 1_555 1_555
H6 H8 C1 50.5(4) 1_555 1_555 1_555
H6 H8 H7 117.2(8) 1_555 1_555 1_555
H6 H8 C7 85.8(10) 1_555 1_555 1_555
C6 H8 H6 20.7(2) 1_555 1_555 1_555
C6 H8 H2 97.9(5) 1_555 1_555 1_565
C6 H8 P1 92.8(5) 1_555 1_555 1_555
C6 H8 C1 30.5(3) 1_555 1_555 1_555
C6 H8 H7 98.0(7) 1_555 1_555 1_555
C6 H8 C7 71.5(9) 1_555 1_555 1_555
O1 H8 C6 76.6(5) 1_555 1_555 1_555
O1 H8 H6 66.7(4) 1_555 1_555 1_555
O1 H8 H2 133.0(6) 1_555 1_555 1_565
O1 H8 P1 33.6(4) 1_555 1_555 1_555
O1 H8 C1 84.6(5) 1_555 1_555 1_555
O1 H8 H7 101.9(8) 1_555 1_555 1_555
O1 H8 C7 70.1(9) 1_555 1_555 1_555
O3 H8 O1 52.5(4) 1_555 1_555 1_555
O3 H8 C6 123.9(5) 1_555 1_555 1_555
O3 H8 H6 118.9(6) 1_555 1_555 1_555
O3 H8 H2 132.5(6) 1_555 1_555 1_565
O3 H8 P1 31.6(4) 1_555 1_555 1_555
O3 H8 C1 113.4(5) 1_555 1_555 1_555
O3 H8 H7 74.5(8) 1_555 1_555 1_555
O3 H8 C7 70.4(9) 1_555 1_555 1_555
C2 H8 O3 136.9(5) 1_565 1_555 1_555
C2 H8 O1 118.5(5) 1_565 1_555 1_555
C2 H8 C6 84.4(4) 1_565 1_555 1_555
C2 H8 H6 75.2(4) 1_565 1_555 1_555
C2 H8 H2 17.6(2) 1_565 1_555 1_565
C2 H8 P1 150.7(6) 1_565 1_555 1_555
C2 H8 C1 106.4(5) 1_565 1_555 1_555
C2 H8 H7 138.8(9) 1_565 1_555 1_555
C2 H8 C7 152.1(11) 1_565 1_555 1_555
H9 H8 C2 103.7(4) 3_453 1_555 1_565
H9 H8 O3 41.4(5) 3_453 1_555 1_555
H9 H8 O1 86.8(5) 3_453 1_555 1_555
H9 H8 C6 163.4(6) 3_453 1_555 1_555
H9 H8 H6 147.4(6) 3_453 1_555 1_555
H9 H8 H2 93.2(5) 3_453 1_555 1_565
H9 H8 P1 73.0(5) 3_453 1_555 1_555
H9 H8 C1 149.2(6) 3_453 1_555 1_555
H9 H8 H7 85.6(8) 3_453 1_555 1_555
H9 H8 C7 103.3(11) 3_453 1_555 1_555
O2 H8 H9 53.5(5) 1_565 1_555 3_453
O2 H8 C2 73.5(3) 1_565 1_555 1_565
O2 H8 O3 64.8(5) 1_565 1_555 1_555
O2 H8 O1 65.4(5) 1_565 1_555 1_555
O2 H8 C6 117.2(6) 1_565 1_555 1_555
O2 H8 H6 96.6(6) 1_565 1_555 1_555
O2 H8 H2 77.2(4) 1_565 1_555 1_565
O2 H8 P1 82.1(4) 1_565 1_555 1_555
O2 H8 C1 143.5(8) 1_565 1_555 1_555
O2 H8 H7 136.3(9) 1_565 1_555 1_555
O2 H8 C7 129.9(11) 1_565 1_555 1_555
H5 H8 O2 141.3(6) 1_554 1_555 1_565
H5 H8 H9 97.3(5) 1_554 1_555 3_453
H5 H8 C2 93.1(4) 1_554 1_555 1_565
H5 H8 O3 112.3(5) 1_554 1_555 1_555
H5 H8 O1 146.3(5) 1_554 1_555 1_555
H5 H8 C6 96.7(4) 1_554 1_555 1_555
H5 H8 H6 115.2(5) 1_554 1_555 1_555
H5 H8 H2 80.3(4) 1_554 1_555 1_565
H5 H8 P1 116.2(5) 1_554 1_555 1_555
H5 H8 C1 74.8(4) 1_554 1_555 1_555
H5 H8 H7 45.7(7) 1_554 1_555 1_555
H5 H8 C7 76.4(9) 1_554 1_555 1_555
H10 H8 H5 90.3(5) 3_453 1_555 1_554
H10 H8 O2 51.4(5) 3_453 1_555 1_565
H10 H8 H9 30.5(4) 3_453 1_555 3_453
H10 H8 C2 74.4(4) 3_453 1_555 1_565
H10 H8 O3 71.3(5) 3_453 1_555 1_555
H10 H8 O1 108.3(6) 3_453 1_555 1_555
H10 H8 C6 158.0(6) 3_453 1_555 1_555
H10 H8 H6 141.0(5) 3_453 1_555 1_555
H10 H8 H2 62.7(5) 3_453 1_555 1_565
H10 H8 P1 102.8(6) 3_453 1_555 1_555
H10 H8 C1 165.2(8) 3_453 1_555 1_555
H10 H8 H7 101.8(9) 3_453 1_555 1_555
H10 H8 C7 130.5(12) 3_453 1_555 1_555
C2 H8 H10 146.3(6) 1_555 1_555 3_453
C2 H8 H5 57.0(3) 1_555 1_555 1_554
C2 H8 O2 161.7(6) 1_555 1_555 1_565
C2 H8 H9 136.2(5) 1_555 1_555 3_453
C2 H8 C2 111.8(4) 1_555 1_555 1_565
C2 H8 O3 111.2(4) 1_555 1_555 1_555
C2 H8 O1 97.6(5) 1_555 1_555 1_555
C2 H8 C6 48.6(2) 1_555 1_555 1_555
C2 H8 H6 69.1(4) 1_555 1_555 1_555
C2 H8 H2 113.5(5) 1_555 1_555 1_565
C2 H8 P1 87.0(3) 1_555 1_555 1_555
C2 H8 C1 19.3(2) 1_555 1_555 1_555
C2 H8 H7 50.8(6) 1_555 1_555 1_555
C2 H8 C7 40.9(7) 1_555 1_555 1_555
C2 C3 F1 115.0(6) 1_555 1_555 1_555
C4 C3 C2 123.6(5) 1_555 1_555 1_555
C4 C3 F1 121.3(5) 1_555 1_555 1_555
H2 C3 C4 147.4(4) 1_555 1_555 1_555
H2 C3 C2 23.8(3) 1_555 1_555 1_555
H2 C3 F1 91.3(5) 1_555 1_555 1_555
H4 C3 H2 170.4(4) 1_555 1_555 1_555
H4 C3 C4 23.0(3) 1_555 1_555 1_555
H4 C3 C2 146.7(5) 1_555 1_555 1_555
H4 C3 F1 98.3(5) 1_555 1_555 1_555
C5 C3 H4 54.1(3) 1_555 1_555 1_555
C5 C3 H2 116.4(3) 1_555 1_555 1_555
C5 C3 C4 31.1(2) 1_555 1_555 1_555
C5 C3 C2 92.6(3) 1_555 1_555 1_555
C5 C3 F1 152.4(5) 1_555 1_555 1_555
C1 C3 C5 62.1(2) 1_555 1_555 1_555
C1 C3 H4 116.2(4) 1_555 1_555 1_555
C1 C3 H2 54.2(3) 1_555 1_555 1_555
C1 C3 C4 93.2(3) 1_555 1_555 1_555
C1 C3 C2 30.5(3) 1_555 1_555 1_555
C1 C3 F1 145.5(5) 1_555 1_555 1_555
C6 C3 C1 30.55(18) 1_555 1_555 1_555
C6 C3 C5 31.58(17) 1_555 1_555 1_555
C6 C3 H4 85.7(3) 1_555 1_555 1_555
C6 C3 H2 84.8(3) 1_555 1_555 1_555
C6 C3 C4 62.6(3) 1_555 1_555 1_555
C6 C3 C2 61.0(3) 1_555 1_555 1_555
C6 C3 F1 176.0(4) 1_555 1_555 1_555
H6 C3 C6 95.7(2) 1_545 1_555 1_555
H6 C3 C1 94.6(2) 1_545 1_555 1_555
H6 C3 C5 95.1(3) 1_545 1_555 1_555
H6 C3 H4 90.8(4) 1_545 1_555 1_555
H6 C3 H2 90.1(3) 1_545 1_555 1_555
H6 C3 C4 93.0(4) 1_545 1_555 1_555
H6 C3 C2 92.4(3) 1_545 1_555 1_555
H6 C3 F1 83.8(4) 1_545 1_555 1_555
C3 H2 C2 36.3(5) 1_555 1_555 1_555
C1 H2 C3 71.8(4) 1_555 1_555 1_555
C1 H2 C2 35.5(5) 1_555 1_555 1_555
H7 H2 C1 54.8(4) 1_555 1_555 1_555
H7 H2 C3 125.9(5) 1_555 1_555 1_555
H7 H2 C2 90.0(7) 1_555 1_555 1_555
F1 H2 H7 158.3(5) 1_555 1_555 1_555
F1 H2 C1 105.2(4) 1_555 1_555 1_555
F1 H2 C3 33.3(3) 1_555 1_555 1_555
F1 H2 C2 69.6(6) 1_555 1_555 1_555
H8 H2 F1 87.2(4) 1_545 1_555 1_555
H8 H2 H7 107.0(6) 1_545 1_555 1_555
H8 H2 C1 110.8(5) 1_545 1_555 1_555
H8 H2 C3 99.1(5) 1_545 1_555 1_555
H8 H2 C2 108.6(8) 1_545 1_555 1_555
H5 H2 H8 143.3(5) 1_554 1_555 1_545
H5 H2 F1 120.5(4) 1_554 1_555 1_555
H5 H2 H7 55.8(4) 1_554 1_555 1_555
H5 H2 C1 86.3(4) 1_554 1_555 1_555
H5 H2 C3 117.2(4) 1_554 1_555 1_555
H5 H2 C2 103.8(7) 1_554 1_555 1_555
C7 H2 H5 69.8(3) 1_555 1_555 1_554
C7 H2 H8 105.8(4) 1_555 1_555 1_545
C7 H2 F1 139.6(4) 1_555 1_555 1_555
C7 H2 H7 21.3(3) 1_555 1_555 1_555
C7 H2 C1 34.4(2) 1_555 1_555 1_555
C7 H2 C3 106.3(4) 1_555 1_555 1_555
C7 H2 C2 70.0(6) 1_555 1_555 1_555
C5 H2 C7 78.7(3) 1_554 1_555 1_555
C5 H2 H5 18.5(2) 1_554 1_555 1_554
C5 H2 H8 126.3(5) 1_554 1_555 1_545
C5 H2 F1 124.1(4) 1_554 1_555 1_555
C5 H2 H7 60.3(4) 1_554 1_555 1_555
C5 H2 C1 101.8(4) 1_554 1_555 1_555
C5 H2 C3 131.7(4) 1_554 1_555 1_555
C5 H2 C2 122.3(7) 1_554 1_555 1_555
H10 H2 C5 65.9(4) 3_443 1_555 1_554
H10 H2 C7 66.0(4) 3_443 1_555 1_555
H10 H2 H5 77.9(4) 3_443 1_555 1_554
H10 H2 H8 67.8(5) 3_443 1_555 1_545
H10 H2 F1 150.4(5) 3_443 1_555 1_555
H10 H2 H7 50.8(5) 3_443 1_555 1_555
H10 H2 C1 98.7(5) 3_443 1_555 1_555
H10 H2 C3 160.6(5) 3_443 1_555 1_555
H10 H2 C2 132.2(7) 3_443 1_555 1_555
H4 H2 H10 89.9(4) 1_554 1_555 3_443
H4 H2 C5 40.3(2) 1_554 1_555 1_554
H4 H2 C7 118.4(4) 1_554 1_555 1_555
H4 H2 H5 49.5(3) 1_554 1_555 1_554
H4 H2 H8 116.0(5) 1_554 1_555 1_545
H4 H2 F1 87.1(3) 1_554 1_555 1_555
H4 H2 H7 100.6(5) 1_554 1_555 1_555
H4 H2 C1 132.1(4) 1_554 1_555 1_555
H4 H2 C3 109.1(4) 1_554 1_555 1_555
H4 H2 C2 128.1(7) 1_554 1_555 1_555
C4 C5 H5 119.8(7) 1_555 1_555 1_555
C6 C5 C4 119.3(5) 1_555 1_555 1_555
C6 C5 H5 121.0(7) 1_555 1_555 1_555
H4 C5 C6 142.9(5) 1_555 1_555 1_555
H4 C5 C4 23.6(4) 1_555 1_555 1_555
H4 C5 H5 96.1(7) 1_555 1_555 1_555
H6 C5 H4 165.9(5) 1_555 1_555 1_555
H6 C5 C6 23.0(4) 1_555 1_555 1_555
H6 C5 C4 142.3(5) 1_555 1_555 1_555
H6 C5 H5 97.9(7) 1_555 1_555 1_555
C3 C5 H6 111.0(4) 1_555 1_555 1_555
C3 C5 H4 54.9(3) 1_555 1_555 1_555
C3 C5 C6 88.0(3) 1_555 1_555 1_555
C3 C5 C4 31.3(3) 1_555 1_555 1_555
C3 C5 H5 151.1(6) 1_555 1_555 1_555
C1 C5 C3 59.1(2) 1_555 1_555 1_555
C1 C5 H6 51.9(3) 1_555 1_555 1_555
C1 C5 H4 114.0(4) 1_555 1_555 1_555
C1 C5 C6 28.9(3) 1_555 1_555 1_555
C1 C5 C4 90.4(3) 1_555 1_555 1_555
C1 C5 H5 149.8(6) 1_555 1_555 1_555
H7 C5 C1 107.0(3) 1_556 1_555 1_555
H7 C5 C3 134.6(4) 1_556 1_555 1_555
H7 C5 H6 71.0(4) 1_556 1_555 1_555
H7 C5 H4 117.8(4) 1_556 1_555 1_555
H7 C5 C6 86.9(4) 1_556 1_555 1_555
H7 C5 C4 129.9(5) 1_556 1_555 1_555
H7 C5 H5 54.6(6) 1_556 1_555 1_555
C2 C5 H7 124.9(3) 1_555 1_555 1_556
C2 C5 C1 29.51(16) 1_555 1_555 1_555
C2 C5 C3 29.57(17) 1_555 1_555 1_555
C2 C5 H6 81.4(3) 1_555 1_555 1_555
C2 C5 H4 84.5(3) 1_555 1_555 1_555
C2 C5 C6 58.4(3) 1_555 1_555 1_555
C2 C5 C4 60.9(3) 1_555 1_555 1_555
C2 C5 H5 179.3(8) 1_555 1_555 1_555
H2 C5 C2 123.3(3) 1_556 1_555 1_555
H2 C5 H7 46.7(3) 1_556 1_555 1_556
H2 C5 C1 131.4(3) 1_556 1_555 1_555
H2 C5 C3 106.9(3) 1_556 1_555 1_555
H2 C5 H6 116.9(4) 1_556 1_555 1_555
H2 C5 H4 71.1(3) 1_556 1_555 1_555
H2 C5 C6 127.4(4) 1_556 1_555 1_555
H2 C5 C4 86.5(3) 1_556 1_555 1_555
H2 C5 H5 56.9(6) 1_556 1_555 1_555
C1 H6 C6 37.4(6) 1_555 1_555 1_555
C5 H6 C1 73.9(3) 1_555 1_555 1_555
C5 H6 C6 36.4(5) 1_555 1_555 1_555
H5 H6 C5 23.3(3) 1_555 1_555 1_555
H5 H6 C1 97.2(4) 1_555 1_555 1_555
H5 H6 C6 59.7(6) 1_555 1_555 1_555
H8 H6 H5 141.5(5) 1_555 1_555 1_555
H8 H6 C5 119.7(5) 1_555 1_555 1_555
H8 H6 C1 48.9(4) 1_555 1_555 1_555
H8 H6 C6 84.7(8) 1_555 1_555 1_555
C7 H6 H8 19.9(3) 1_555 1_555 1_555
C7 H6 H5 130.6(4) 1_555 1_555 1_555
C7 H6 C5 107.3(4) 1_555 1_555 1_555
C7 H6 C1 33.4(2) 1_555 1_555 1_555
C7 H6 C6 70.9(7) 1_555 1_555 1_555
H7 H6 C7 134.9(4) 1_556 1_555 1_555
H7 H6 H8 152.5(5) 1_556 1_555 1_555
H7 H6 H5 50.5(4) 1_556 1_555 1_555
H7 H6 C5 64.3(4) 1_556 1_555 1_555
H7 H6 C1 117.0(5) 1_556 1_555 1_555
H7 H6 C6 90.3(8) 1_556 1_555 1_555
O4 H6 H7 84.9(4) 3_454 1_555 1_556
O4 H6 C7 105.1(4) 3_454 1_555 1_555
O4 H6 H8 94.6(4) 3_454 1_555 1_555
O4 H6 H5 123.4(5) 3_454 1_555 1_555
O4 H6 C5 145.7(5) 3_454 1_555 1_555
O4 H6 C1 137.5(5) 3_454 1_555 1_555
O4 H6 C6 168.0(7) 3_454 1_555 1_555
H10 H6 O4 18.0(4) 3_454 1_555 3_454
H10 H6 H7 81.2(5) 3_454 1_555 1_556
H10 H6 C7 119.9(4) 3_454 1_555 1_555
H10 H6 H8 106.0(5) 3_454 1_555 1_555
H10 H6 H5 109.5(5) 3_454 1_555 1_555
H10 H6 C5 132.8(6) 3_454 1_555 1_555
H10 H6 C1 153.4(5) 3_454 1_555 1_555
H10 H6 C6 169.2(9) 3_454 1_555 1_555
H9 H6 H10 31.9(5) 3_454 1_555 3_454
H9 H6 O4 20.2(3) 3_454 1_555 3_454
H9 H6 H7 69.0(5) 3_454 1_555 1_556
H9 H6 C7 107.0(4) 3_454 1_555 1_555
H9 H6 H8 102.9(5) 3_454 1_555 1_555
H9 H6 H5 115.1(5) 3_454 1_555 1_555
H9 H6 C5 133.2(6) 3_454 1_555 1_555
H9 H6 C1 133.2(5) 3_454 1_555 1_555
H9 H6 C6 148.9(7) 3_454 1_555 1_555
O1 H6 H9 54.2(4) 1_555 1_555 3_454
O1 H6 H10 79.3(5) 1_555 1_555 3_454
O1 H6 O4 61.3(4) 1_555 1_555 3_454
O1 H6 H7 96.8(4) 1_555 1_555 1_556
O1 H6 C7 55.1(3) 1_555 1_555 1_555
O1 H6 H8 59.8(4) 1_555 1_555 1_555
O1 H6 H5 141.6(5) 1_555 1_555 1_555
O1 H6 C5 133.3(5) 1_555 1_555 1_555
O1 H6 C1 79.3(4) 1_555 1_555 1_555
O1 H6 C6 108.6(7) 1_555 1_555 1_555
C3 H6 O1 125.9(4) 1_565 1_555 1_555
C3 H6 H9 115.3(4) 1_565 1_555 3_454
C3 H6 H10 85.0(4) 1_565 1_555 3_454
C3 H6 O4 95.6(3) 1_565 1_555 3_454
C3 H6 H7 131.5(4) 1_565 1_555 1_556
C3 H6 C7 92.0(3) 1_565 1_555 1_555
C3 H6 H8 76.0(4) 1_565 1_555 1_555
C3 H6 H5 92.4(3) 1_565 1_555 1_555
C3 H6 C5 94.2(3) 1_565 1_555 1_555
C3 H6 C1 95.0(4) 1_565 1_555 1_555
C3 H6 C6 95.8(6) 1_565 1_555 1_555
Cd1 O1 P1 126.0(8) 3_444 1_555 1_555
O3 O1 Cd1 132.8(7) 1_555 1_555 3_444
O3 O1 P1 34.4(4) 1_555 1_555 1_555
Cd1 O1 O3 54.9(4) 1_555 1_555 1_555
Cd1 O1 Cd1 109.6(5) 1_555 1_555 3_444
Cd1 O1 P1 89.3(5) 1_555 1_555 1_555
O2 O1 Cd1 108.2(5) 1_555 1_555 1_555
O2 O1 O3 59.4(6) 1_555 1_555 1_555
O2 O1 Cd1 94.2(6) 1_555 1_555 3_444
O2 O1 P1 32.5(5) 1_555 1_555 1_555
C7 O1 O2 60.2(4) 1_555 1_555 1_555
C7 O1 Cd1 107.6(4) 1_555 1_555 1_555
C7 O1 O3 62.8(4) 1_555 1_555 1_555
C7 O1 Cd1 140.0(6) 1_555 1_555 3_444
C7 O1 P1 40.6(4) 1_555 1_555 1_555
H9 O1 C7 117.0(6) 3_454 1_555 1_555
H9 O1 O2 151.7(7) 3_454 1_555 1_555
H9 O1 Cd1 99.4(6) 3_454 1_555 1_555
H9 O1 O3 147.6(8) 3_454 1_555 1_555
H9 O1 Cd1 70.4(4) 3_454 1_555 3_444
H9 O1 P1 157.6(9) 3_454 1_555 1_555
H8 O1 H9 104.7(6) 1_555 1_555 3_454
H8 O1 C7 19.2(3) 1_555 1_555 1_555
H8 O1 O2 78.3(5) 1_555 1_555 1_555
H8 O1 Cd1 96.7(5) 1_555 1_555 1_555
H8 O1 O3 64.5(5) 1_555 1_555 1_555
H8 O1 Cd1 153.6(7) 1_555 1_555 3_444
H8 O1 P1 53.5(5) 1_555 1_555 1_555
H6 O1 H8 53.5(4) 1_555 1_555 1_555
H6 O1 H9 62.7(5) 1_555 1_555 3_454
H6 O1 C7 57.1(4) 1_555 1_555 1_555
H6 O1 O2 100.6(6) 1_555 1_555 1_555
H6 O1 Cd1 133.0(6) 1_555 1_555 1_555
H6 O1 O3 117.8(6) 1_555 1_555 1_555
H6 O1 Cd1 104.4(4) 1_555 1_555 3_444
H6 O1 P1 96.3(6) 1_555 1_555 1_555
O4 O1 H6 57.7(3) 3_454 1_555 1_555
O4 O1 H8 88.3(5) 3_454 1_555 1_555
O4 O1 H9 20.0(4) 3_454 1_555 3_454
O4 O1 C7 103.8(5) 3_454 1_555 1_555
O4 O1 O2 158.2(6) 3_454 1_555 1_555
O4 O1 Cd1 90.2(5) 3_454 1_555 1_555
O4 O1 O3 129.3(7) 3_454 1_555 1_555
O4 O1 Cd1 90.2(4) 3_454 1_555 3_444
O4 O1 P1 141.4(8) 3_454 1_555 1_555
O2 O1 O4 62.8(5) 1_565 1_555 3_454
O2 O1 H6 86.9(5) 1_565 1_555 1_555
O2 O1 H8 60.9(4) 1_565 1_555 1_555
O2 O1 H9 81.4(6) 1_565 1_555 3_454
O2 O1 C7 78.7(4) 1_565 1_555 1_555
O2 O1 O2 122.3(8) 1_565 1_555 1_555
O2 O1 Cd1 46.3(3) 1_565 1_555 1_555
O2 O1 O3 66.6(5) 1_565 1_555 1_555
O2 O1 Cd1 139.4(6) 1_565 1_555 3_444
O2 O1 P1 90.1(6) 1_565 1_555 1_555
Cd1 O2 P1 129.5(7) 1_545 1_555 1_555
O3 O2 Cd1 107.8(6) 1_555 1_555 1_545
O3 O2 P1 33.1(5) 1_555 1_555 1_555
O1 O2 O3 58.3(4) 1_555 1_555 1_555
O1 O2 Cd1 112.7(6) 1_555 1_555 1_545
O1 O2 P1 33.0(5) 1_555 1_555 1_555
C7 O2 O1 60.6(4) 1_555 1_555 1_555
C7 O2 O3 62.6(4) 1_555 1_555 1_555
C7 O2 Cd1 170.0(6) 1_555 1_555 1_545
C7 O2 P1 40.8(4) 1_555 1_555 1_555
H10 O2 C7 71.2(5) 3_443 1_555 1_555
H10 O2 O1 125.1(7) 3_443 1_555 1_555
H10 O2 O3 77.5(7) 3_443 1_555 1_555
H10 O2 Cd1 110.7(7) 3_443 1_555 1_545
H10 O2 P1 92.6(9) 3_443 1_555 1_555
H9 O2 H10 34.8(6) 3_443 1_555 3_443
H9 O2 C7 106.0(7) 3_443 1_555 1_555
H9 O2 O1 151.2(7) 3_443 1_555 1_555
H9 O2 O3 93.1(7) 3_443 1_555 1_555
H9 O2 Cd1 76.3(5) 3_443 1_555 1_545
H9 O2 P1 119.9(10) 3_443 1_555 1_555
H7 O2 H9 85.4(6) 1_555 1_555 3_443
H7 O2 H10 50.6(5) 1_555 1_555 3_443
H7 O2 C7 20.6(3) 1_555 1_555 1_555
H7 O2 O1 79.9(5) 1_555 1_555 1_555
H7 O2 O3 64.4(5) 1_555 1_555 1_555
H7 O2 Cd1 159.9(9) 1_555 1_555 1_545
H7 O2 P1 54.1(5) 1_555 1_555 1_555
O4 O2 H7 66.9(5) 3_443 1_555 1_555
O4 O2 H9 20.5(4) 3_443 1_555 3_443
O4 O2 C7 87.0(5) 3_443 1_555 1_555
O4 O2 O1 133.1(6) 3_443 1_555 1_555
O4 O2 O3 77.3(6) 3_443 1_555 1_555
O4 O2 Cd1 93.7(5) 3_443 1_555 1_545
O4 O2 P1 100.4(8) 3_443 1_555 1_555
H8 O2 O4 70.9(5) 1_545 1_555 3_443
H8 O2 H7 82.8(5) 1_545 1_555 1_555
H8 O2 H9 62.9(5) 1_545 1_555 3_443
H8 O2 H10 65.5(6) 1_545 1_555 3_443
H8 O2 C7 93.7(4) 1_545 1_555 1_555
H8 O2 O1 138.0(7) 1_545 1_555 1_555
H8 O2 O3 141.3(8) 1_545 1_555 1_555
H8 O2 Cd1 95.9(4) 1_545 1_555 1_545
H8 O2 P1 134.5(7) 1_545 1_555 1_555
O3 O2 H8 115.4(5) 3_443 1_555 1_545
O3 O2 O4 67.3(5) 3_443 1_555 3_443
O3 O2 H7 120.1(7) 3_443 1_555 1_555
O3 O2 H9 60.6(6) 3_443 1_555 3_443
O3 O2 H10 84.2(6) 3_443 1_555 3_443
O3 O2 C7 129.6(6) 3_443 1_555 1_555
O3 O2 O1 106.4(5) 3_443 1_555 1_555
O3 O2 O3 69.6(4) 3_443 1_555 1_555
O3 O2 Cd1 42.7(4) 3_443 1_555 1_545
O3 O2 P1 100.3(7) 3_443 1_555 1_555
O3 O2 O3 62.5(4) 1_545 1_555 3_443
O3 O2 H8 54.5(4) 1_545 1_555 1_545
O3 O2 O4 61.0(4) 1_545 1_555 3_443
O3 O2 H7 120.2(6) 1_545 1_555 1_555
O3 O2 H9 40.6(4) 1_545 1_555 3_443
O3 O2 H10 72.7(6) 1_545 1_555 3_443
O3 O2 C7 139.6(6) 1_545 1_555 1_555
O3 O2 O1 159.7(6) 1_545 1_555 1_555
O3 O2 O3 125.2(8) 1_545 1_555 1_555
O3 O2 Cd1 47.3(3) 1_545 1_555 1_545
O3 O2 P1 157.8(10) 1_545 1_555 1_555
O1 O2 O3 46.5(3) 1_545 1_555 1_545
O1 O2 O3 92.9(4) 1_545 1_555 3_443
O1 O2 H8 53.7(4) 1_545 1_555 1_545
O1 O2 O4 104.6(4) 1_545 1_555 3_443
O1 O2 H7 134.6(5) 1_545 1_555 1_555
O1 O2 H9 85.4(4) 1_545 1_555 3_443
O1 O2 H10 110.3(6) 1_545 1_555 3_443
O1 O2 C7 136.5(6) 1_545 1_555 1_555
O1 O2 O1 122.3(8) 1_545 1_555 1_555
O1 O2 O3 160.4(6) 1_545 1_555 1_555
O1 O2 Cd1 52.9(3) 1_545 1_555 1_545
O1 O2 P1 154.7(11) 1_545 1_555 1_555
H9 O3 P1 126.1(9) 3_453 1_555 1_555
Cd1 O3 H9 88.2(6) 3_443 1_555 3_453
Cd1 O3 P1 125.8(9) 3_443 1_555 1_555
Cd1 O3 Cd1 123.1(6) 1_555 1_555 3_443
Cd1 O3 H9 90.5(7) 1_555 1_555 3_453
Cd1 O3 P1 99.7(6) 1_555 1_555 1_555
O1 O3 Cd1 63.8(4) 1_555 1_555 1_555
O1 O3 Cd1 149.7(7) 1_555 1_555 3_443
O1 O3 H9 122.0(8) 1_555 1_555 3_453
O1 O3 P1 35.9(5) 1_555 1_555 1_555
O2 O3 O1 62.3(6) 1_555 1_555 1_555
O2 O3 Cd1 118.5(6) 1_555 1_555 1_555
O2 O3 Cd1 92.8(6) 1_555 1_555 3_443
O2 O3 H9 143.6(8) 1_555 1_555 3_453
O2 O3 P1 34.0(5) 1_555 1_555 1_555
C7 O3 O2 60.5(4) 1_555 1_555 1_555
C7 O3 O1 61.2(4) 1_555 1_555 1_555
C7 O3 Cd1 113.5(5) 1_555 1_555 1_555
C7 O3 Cd1 123.4(6) 1_555 1_555 3_443
C7 O3 H9 88.9(7) 1_555 1_555 3_453
C7 O3 P1 38.6(4) 1_555 1_555 1_555
H8 O3 C7 19.0(3) 1_555 1_555 1_555
H8 O3 O2 78.8(5) 1_555 1_555 1_555
H8 O3 O1 63.0(5) 1_555 1_555 1_555
H8 O3 Cd1 101.2(5) 1_555 1_555 1_555
H8 O3 Cd1 132.5(6) 1_555 1_555 3_443
H8 O3 H9 74.0(7) 1_555 1_555 3_453
H8 O3 P1 52.1(5) 1_555 1_555 1_555
H7 O3 H8 31.4(4) 1_555 1_555 1_555
H7 O3 C7 20.2(3) 1_555 1_555 1_555
H7 O3 O2 62.4(5) 1_555 1_555 1_555
H7 O3 O1 80.6(5) 1_555 1_555 1_555
H7 O3 Cd1 132.2(6) 1_555 1_555 1_555
H7 O3 Cd1 103.9(5) 1_555 1_555 3_443
H7 O3 H9 82.1(7) 1_555 1_555 3_453
H7 O3 P1 52.4(5) 1_555 1_555 1_555
H9 O3 H7 142.2(7) 1_555 1_555 1_555
H9 O3 H8 146.3(6) 1_555 1_555 1_555
H9 O3 C7 135.7(6) 1_555 1_555 1_555
H9 O3 O2 79.9(5) 1_555 1_555 1_555
H9 O3 O1 84.0(5) 1_555 1_555 1_555
H9 O3 Cd1 67.2(4) 1_555 1_555 1_555
H9 O3 Cd1 74.2(5) 1_555 1_555 3_443
H9 O3 H9 134.7(7) 1_555 1_555 3_453
H9 O3 P1 97.2(7) 1_555 1_555 1_555
O4 O3 H9 136.5(6) 3_453 1_555 1_555
O4 O3 H7 80.6(4) 3_453 1_555 1_555
O4 O3 H8 71.3(4) 3_453 1_555 1_555
O4 O3 C7 86.6(4) 3_453 1_555 1_555
O4 O3 O2 142.7(6) 3_453 1_555 1_555
O4 O3 O1 118.9(6) 3_453 1_555 1_555
O4 O3 Cd1 89.4(5) 3_453 1_555 1_555
O4 O3 Cd1 91.3(4) 3_453 1_555 3_443
O4 O3 H9 3.1(4) 3_453 1_555 3_453
O4 O3 P1 123.5(7) 3_453 1_555 1_555
O2 O3 O4 86.2(4) 3_453 1_555 3_453
O2 O3 H9 53.4(5) 3_453 1_555 1_555
O2 O3 H7 149.0(6) 3_453 1_555 1_555
O2 O3 H8 157.4(6) 3_453 1_555 1_555
O2 O3 C7 168.7(6) 3_453 1_555 1_555
O2 O3 O2 123.0(6) 3_453 1_555 1_555
O2 O3 O1 130.1(6) 3_453 1_555 1_555
O2 O3 Cd1 75.1(4) 3_453 1_555 1_555
O2 O3 Cd1 48.2(4) 3_453 1_555 3_443
O2 O3 H9 83.6(7) 3_453 1_555 3_453
O2 O3 P1 150.1(8) 3_453 1_555 1_555
O2 O3 O2 104.7(5) 1_565 1_555 3_453
O2 O3 O4 56.0(4) 1_565 1_555 3_453
O2 O3 H9 114.1(5) 1_565 1_555 1_555
O2 O3 H7 91.0(5) 1_565 1_555 1_555
O2 O3 H8 60.6(4) 1_565 1_555 1_555
O2 O3 C7 78.3(4) 1_565 1_555 1_555
O2 O3 O2 125.2(8) 1_565 1_555 1_555
O2 O3 O1 66.9(6) 1_565 1_555 1_555
O2 O3 Cd1 47.0(4) 1_565 1_555 1_555
O2 O3 Cd1 141.6(6) 1_565 1_555 3_443
O2 O3 H9 58.6(6) 1_565 1_555 3_453
O2 O3 P1 91.4(6) 1_565 1_555 1_555
C2 F1 C3 32.9(3) 1_555 1_555 1_555
C4 F1 C2 62.7(2) 1_555 1_555 1_555
C4 F1 C3 29.8(3) 1_555 1_555 1_555
H2 F1 C4 85.2(3) 1_555 1_555 1_555
H2 F1 C2 22.5(2) 1_555 1_555 1_555
H2 F1 C3 55.4(4) 1_555 1_555 1_555
H4 F1 H2 132.6(5) 2_354 1_555 1_555
H4 F1 C4 141.4(4) 2_354 1_555 1_555
H4 F1 C2 154.7(5) 2_354 1_555 1_555
H4 F1 C3 169.5(5) 2_354 1_555 1_555
H4 F1 H4 120.5(4) 1_555 1_555 2_354
H4 F1 H2 106.4(4) 1_555 1_555 1_555
H4 F1 C4 21.2(2) 1_555 1_555 1_555
H4 F1 C2 83.9(3) 1_555 1_555 1_555
H4 F1 C3 51.0(4) 1_555 1_555 1_555
C6 F1 H4 87.7(3) 1_545 1_555 1_555
C6 F1 H4 97.9(3) 1_545 1_555 2_354
C6 F1 H2 90.3(3) 1_545 1_555 1_555
C6 F1 C4 87.7(3) 1_545 1_555 1_555
C6 F1 C2 89.3(3) 1_545 1_555 1_555
C6 F1 C3 88.3(4) 1_545 1_555 1_555
H5 F1 C6 151.4(3) 2_364 1_555 1_545
H5 F1 H4 73.7(3) 2_364 1_555 1_555
H5 F1 H4 74.4(3) 2_364 1_555 2_354
H5 F1 H2 115.4(4) 2_364 1_555 1_555
H5 F1 C4 82.6(3) 2_364 1_555 1_555
H5 F1 C2 109.6(3) 2_364 1_555 1_555
H5 F1 C3 96.1(4) 2_364 1_555 1_555
C5 C4 H4 120.5(8) 1_555 1_555 1_555
C3 C4 C5 117.6(4) 1_555 1_555 1_555
C3 C4 H4 121.8(7) 1_555 1_555 1_555
H5 C4 C3 141.8(4) 1_555 1_555 1_555
H5 C4 C5 24.1(3) 1_555 1_555 1_555
H5 C4 H4 96.4(7) 1_555 1_555 1_555
F1 C4 H5 170.6(4) 1_555 1_555 1_555
F1 C4 C3 28.9(3) 1_555 1_555 1_555
F1 C4 C5 146.5(4) 1_555 1_555 1_555
F1 C4 H4 93.0(7) 1_555 1_555 1_555
C6 C4 F1 115.6(3) 1_555 1_555 1_555
C6 C4 H5 55.0(3) 1_555 1_555 1_555
C6 C4 C3 86.7(3) 1_555 1_555 1_555
C6 C4 C5 30.9(3) 1_555 1_555 1_555
C6 C4 H4 151.5(7) 1_555 1_555 1_555
C2 C4 C6 58.6(2) 1_555 1_555 1_555
C2 C4 F1 56.9(2) 1_555 1_555 1_555
C2 C4 H5 113.7(3) 1_555 1_555 1_555
C2 C4 C3 28.1(2) 1_555 1_555 1_555
C2 C4 C5 89.6(3) 1_555 1_555 1_555
C2 C4 H4 149.9(7) 1_555 1_555 1_555
C1 C4 C2 29.24(16) 1_555 1_555 1_555
C1 C4 C6 29.39(18) 1_555 1_555 1_555
C1 C4 F1 86.2(3) 1_555 1_555 1_555
C1 C4 H5 84.4(3) 1_555 1_555 1_555
C1 C4 C3 57.3(3) 1_555 1_555 1_555
C1 C4 C5 60.3(3) 1_555 1_555 1_555
C1 C4 H4 179.1(8) 1_555 1_555 1_555
C4 H5 C5 36.1(5) 1_555 1_555 1_555
C6 H5 C4 72.0(4) 1_555 1_555 1_555
C6 H5 C5 35.9(5) 1_555 1_555 1_555
H7 H5 C6 85.7(4) 1_556 1_555 1_555
H7 H5 C4 119.5(5) 1_556 1_555 1_555
H7 H5 C5 105.0(7) 1_556 1_555 1_555
H4 H5 H7 123.1(6) 1_555 1_555 1_556
H4 H5 C6 95.7(4) 1_555 1_555 1_555
H4 H5 C4 23.7(3) 1_555 1_555 1_555
H4 H5 C5 59.8(6) 1_555 1_555 1_555
H6 H5 H4 118.6(5) 1_555 1_555 1_555
H6 H5 H7 73.7(4) 1_555 1_555 1_556
H6 H5 C6 22.9(3) 1_555 1_555 1_555
H6 H5 C4 94.9(4) 1_555 1_555 1_555
H6 H5 C5 58.8(6) 1_555 1_555 1_555
H2 H5 H6 120.5(4) 1_556 1_555 1_555
H2 H5 H4 75.1(4) 1_556 1_555 1_555
H2 H5 H7 55.2(4) 1_556 1_555 1_556
H2 H5 C6 117.5(4) 1_556 1_555 1_555
H2 H5 C4 86.7(4) 1_556 1_555 1_555
H2 H5 C5 104.6(7) 1_556 1_555 1_555
C2 H5 H2 18.4(2) 1_556 1_555 1_556
C2 H5 H6 127.1(4) 1_556 1_555 1_555
C2 H5 H4 87.0(4) 1_556 1_555 1_555
C2 H5 H7 54.1(4) 1_556 1_555 1_556
C2 H5 C6 131.3(4) 1_556 1_555 1_555
C2 H5 C4 102.6(4) 1_556 1_555 1_555
C2 H5 C5 123.0(7) 1_556 1_555 1_555
C7 H5 C2 49.7(2) 1_556 1_555 1_556
C7 H5 H2 56.4(3) 1_556 1_555 1_556
C7 H5 H6 82.1(3) 1_556 1_555 1_555
C7 H5 H4 130.5(4) 1_556 1_555 1_555
C7 H5 H7 15.0(3) 1_556 1_555 1_556
C7 H5 C6 97.6(3) 1_556 1_555 1_555
C7 H5 C4 132.4(4) 1_556 1_555 1_555
C7 H5 C5 119.9(7) 1_556 1_555 1_555
H8 H5 C7 17.5(2) 1_556 1_555 1_556
H8 H5 C2 62.4(3) 1_556 1_555 1_556
H8 H5 H2 72.4(4) 1_556 1_555 1_556
H8 H5 H6 76.9(4) 1_556 1_555 1_555
H8 H5 H4 147.4(5) 1_556 1_555 1_555
H8 H5 H7 29.0(4) 1_556 1_555 1_556
H8 H5 C6 96.7(4) 1_556 1_555 1_555
H8 H5 C4 148.5(5) 1_556 1_555 1_555
H8 H5 C5 126.8(7) 1_556 1_555 1_555
F1 H5 H8 119.6(4) 2_365 1_555 1_556
F1 H5 C7 132.7(4) 2_365 1_555 1_556
F1 H5 C2 113.6(3) 2_365 1_555 1_556
F1 H5 H2 124.0(4) 2_365 1_555 1_556
F1 H5 H6 115.4(4) 2_365 1_555 1_555
F1 H5 H4 81.4(3) 2_365 1_555 1_555
F1 H5 H7 147.6(5) 2_365 1_555 1_556
F1 H5 C6 114.8(4) 2_365 1_555 1_555
F1 H5 C4 91.5(3) 2_365 1_555 1_555
F1 H5 C5 105.9(7) 2_365 1_555 1_555
C1 H5 F1 116.1(3) 1_556 1_555 2_365
C1 H5 H8 37.1(3) 1_556 1_555 1_556
C1 H5 C7 27.97(16) 1_556 1_555 1_556
C1 H5 C2 25.99(15) 1_556 1_555 1_556
C1 H5 H2 40.2(2) 1_556 1_555 1_556
C1 H5 H6 110.1(4) 1_556 1_555 1_555
C1 H5 H4 113.0(4) 1_556 1_555 1_555
C1 H5 H7 38.5(3) 1_556 1_555 1_556
C1 H5 C6 124.2(4) 1_556 1_555 1_555
C1 H5 C4 126.9(4) 1_556 1_555 1_555
C1 H5 C5 136.0(7) 1_556 1_555 1_555
C5 H4 C4 35.8(5) 1_555 1_555 1_555
C3 H4 C5 71.0(3) 1_555 1_555 1_555
C3 H4 C4 35.1(5) 1_555 1_555 1_555
H5 H4 C3 95.0(4) 1_555 1_555 1_555
H5 H4 C5 24.0(3) 1_555 1_555 1_555
H5 H4 C4 59.9(6) 1_555 1_555 1_555
F1 H4 H5 147.6(5) 2_355 1_555 1_555
F1 H4 C3 117.0(5) 2_355 1_555 1_555
F1 H4 C5 170.8(5) 2_355 1_555 1_555
F1 H4 C4 151.9(9) 2_355 1_555 1_555
F1 H4 F1 86.3(3) 1_555 1_555 2_355
F1 H4 H5 125.7(4) 1_555 1_555 1_555
F1 H4 C3 30.7(2) 1_555 1_555 1_555
F1 H4 C5 101.7(4) 1_555 1_555 1_555
F1 H4 C4 65.9(6) 1_555 1_555 1_555
H2 H4 F1 129.3(4) 1_556 1_555 1_555
H2 H4 F1 102.9(4) 1_556 1_555 2_355
H2 H4 H5 55.4(3) 1_556 1_555 1_555
H2 H4 C3 115.0(4) 1_556 1_555 1_555
H2 H4 C5 68.5(3) 1_556 1_555 1_555
H2 H4 C4 92.3(6) 1_556 1_555 1_555
O1 Cd1 O3 104.8(5) 3_454 1_555 3_453
O2 Cd1 O1 99.4(5) 1_565 1_555 3_454
O2 Cd1 O3 89.0(6) 1_565 1_555 3_453
O3 Cd1 O2 85.6(5) 1_555 1_555 1_565
O3 Cd1 O1 160.4(5) 1_555 1_555 3_454
O3 Cd1 O3 94.1(3) 1_555 1_555 3_453
O1 Cd1 O3 61.3(4) 1_555 1_555 1_555
O1 Cd1 O2 80.8(5) 1_555 1_555 1_565
O1 Cd1 O1 100.6(3) 1_555 1_555 3_454
O1 Cd1 O3 153.9(4) 1_555 1_555 3_453
O4 Cd1 O1 93.2(4) 1_555 1_555 1_555
O4 Cd1 O3 86.3(4) 1_555 1_555 1_555
O4 Cd1 O2 171.6(3) 1_555 1_555 1_565
O4 Cd1 O1 87.5(4) 1_555 1_555 3_454
O4 Cd1 O3 93.9(4) 1_555 1_555 3_453
H9 Cd1 O4 103.2(4) 1_565 1_555 1_555
H9 Cd1 O1 154.3(4) 1_565 1_555 1_555
H9 Cd1 O3 138.4(5) 1_565 1_555 1_555
H9 Cd1 O2 84.4(4) 1_565 1_555 1_565
H9 Cd1 O1 61.2(4) 1_565 1_555 3_454
H9 Cd1 O3 45.5(5) 1_565 1_555 3_453
H10 Cd1 H9 87.4(5) 1_555 1_555 1_565
H10 Cd1 O4 17.1(4) 1_555 1_555 1_555
H10 Cd1 O1 110.3(5) 1_555 1_555 1_555
H10 Cd1 O3 93.9(5) 1_555 1_555 1_555
H10 Cd1 O2 167.0(5) 1_555 1_555 1_565
H10 Cd1 O1 85.3(5) 1_555 1_555 3_454
H10 Cd1 O3 78.0(5) 1_555 1_555 3_453
H9 Cd1 H10 31.6(5) 1_555 1_555 1_555
H9 Cd1 O4 19.7(4) 1_555 1_555 1_555
H9 Cd1 O1 82.8(5) 1_555 1_555 1_555
H9 Cd1 O3 66.7(5) 1_555 1_555 1_555
H9 Cd1 O2 152.1(4) 1_555 1_555 1_565
H9 Cd1 O1 105.8(5) 1_555 1_555 3_454
H9 Cd1 O3 95.9(5) 1_555 1_555 3_453
P1 Cd1 H9 71.7(4) 1_555 1_555 1_555
P1 Cd1 H10 103.3(4) 1_555 1_555 1_555
P1 Cd1 H9 163.2(3) 1_555 1_555 1_565
P1 Cd1 O4 89.2(2) 1_555 1_555 1_555
P1 Cd1 O1 31.5(3) 1_555 1_555 1_555
P1 Cd1 O3 29.8(3) 1_555 1_555 1_555
P1 Cd1 O2 82.7(3) 1_555 1_555 1_565
P1 Cd1 O1 131.6(4) 1_555 1_555 3_454
P1 Cd1 O3 123.5(4) 1_555 1_555 3_453
H9 Cd1 P1 63.1(3) 3_453 1_555 1_555
H9 Cd1 H9 99.6(5) 3_453 1_555 1_555
H9 Cd1 H10 114.3(4) 3_453 1_555 1_555
H9 Cd1 H9 100.8(5) 3_453 1_555 1_565
H9 Cd1 O4 116.5(4) 3_453 1_555 1_555
H9 Cd1 O1 89.0(4) 3_453 1_555 1_555
H9 Cd1 O3 41.6(4) 3_453 1_555 1_555
H9 Cd1 O2 57.8(5) 3_453 1_555 1_565
H9 Cd1 O1 153.8(4) 3_453 1_555 3_454
H9 Cd1 O3 65.4(5) 3_453 1_555 3_453
H9 O4 H10 113.2(17) 1_555 1_555 1_555
Cd1 O4 H10 106.2(13) 1_555 1_555 1_555
H6 O4 Cd1 164.0(5) 3_444 1_555 1_555
H6 O4 H9 84.8(11) 3_444 1_555 1_555
H6 O4 H10 82.8(12) 3_444 1_555 1_555
O2 O4 H6 120.8(4) 3_453 1_555 3_444
O2 O4 Cd1 75.1(3) 3_453 1_555 1_555
O2 O4 H9 68.3(10) 3_453 1_555 1_555
O2 O4 H10 63.5(11) 3_453 1_555 1_555
O1 O4 O2 132.5(4) 3_444 1_555 3_453
O1 O4 H6 61.0(4) 3_444 1_555 3_444
O1 O4 Cd1 109.6(4) 3_444 1_555 1_555
O1 O4 H9 64.6(10) 3_444 1_555 1_555
O1 O4 H10 143.7(13) 3_444 1_555 1_555
O3 O4 O1 70.3(4) 3_443 1_555 3_444
O3 O4 O2 63.0(4) 3_443 1_555 3_453
O3 O4 H6 85.2(4) 3_443 1_555 3_444
O3 O4 Cd1 104.2(4) 3_443 1_555 1_555
O3 O4 H9 6.4(9) 3_443 1_555 1_555
O3 O4 H10 106.9(12) 3_443 1_555 1_555
H7 O4 O3 111.1(4) 3_453 1_555 3_443
H7 O4 O1 163.9(5) 3_453 1_555 3_444
H7 O4 O2 54.4(3) 3_453 1_555 3_453
H7 O4 H6 102.9(4) 3_453 1_555 3_444
H7 O4 Cd1 85.9(4) 3_453 1_555 1_555
H7 O4 H9 117.4(11) 3_453 1_555 1_555
H7 O4 H10 20.4(12) 3_453 1_555 1_555
H10 H9 O4 31.0(9) 1_555 1_555 1_555
O3 H9 H10 139.7(11) 3_443 1_555 1_555
O3 H9 O4 170.5(13) 3_443 1_555 1_555
O1 H9 O3 93.1(7) 3_444 1_555 3_443
O1 H9 H10 118.3(10) 3_444 1_555 1_555
O1 H9 O4 95.4(11) 3_444 1_555 1_555
O2 H9 O1 170.9(9) 3_453 1_555 3_444
O2 H9 O3 80.8(6) 3_453 1_555 3_443
O2 H9 H10 70.2(7) 3_453 1_555 1_555
O2 H9 O4 91.2(11) 3_453 1_555 1_555
Cd1 H9 O2 124.0(6) 1_545 1_555 3_453
Cd1 H9 O1 48.4(4) 1_545 1_555 3_444
Cd1 H9 O3 46.3(5) 1_545 1_555 3_443
Cd1 H9 H10 162.8(10) 1_545 1_555 1_555
Cd1 H9 O4 142.9(13) 1_545 1_555 1_555
O3 H9 Cd1 83.6(5) 1_555 1_555 1_545
O3 H9 O2 66.0(5) 1_555 1_555 3_453
O3 H9 O1 106.2(7) 1_555 1_555 3_444
O3 H9 O3 78.2(6) 1_555 1_555 3_443
O3 H9 H10 112.7(10) 1_555 1_555 1_555
O3 H9 O4 103.4(12) 1_555 1_555 1_555
H6 H9 O3 168.5(7) 3_444 1_555 1_555
H6 H9 Cd1 91.1(4) 3_444 1_555 1_545
H6 H9 O2 125.1(7) 3_444 1_555 3_453
H6 H9 O1 63.1(5) 3_444 1_555 3_444
H6 H9 O3 105.3(7) 3_444 1_555 3_443
H6 H9 H10 72.0(9) 3_444 1_555 1_555
H6 H9 O4 75.0(11) 3_444 1_555 1_555
Cd1 H9 H6 130.4(6) 1_555 1_555 3_444
Cd1 H9 O3 46.2(4) 1_555 1_555 1_555
Cd1 H9 Cd1 118.3(6) 1_555 1_555 1_545
Cd1 H9 O2 72.3(4) 1_555 1_555 3_453
Cd1 H9 O1 106.1(6) 1_555 1_555 3_444
Cd1 H9 O3 124.0(8) 1_555 1_555 3_443
Cd1 H9 H10 73.4(8) 1_555 1_555 1_555
H8 H9 Cd1 133.1(6) 3_443 1_555 1_555
H8 H9 H6 70.4(5) 3_443 1_555 3_444
H8 H9 O3 120.4(6) 3_443 1_555 1_555
H8 H9 Cd1 99.7(5) 3_443 1_555 1_545
H8 H9 O2 63.6(5) 3_443 1_555 3_453
H8 H9 O1 120.0(6) 3_443 1_555 3_444
H8 H9 O3 64.6(6) 3_443 1_555 3_443
H8 H9 H10 77.4(9) 3_443 1_555 1_555
H8 H9 O4 107.2(13) 3_443 1_555 1_555
Cd1 H9 H8 81.2(4) 3_443 1_555 3_443
Cd1 H9 Cd1 79.4(4) 3_443 1_555 1_555
Cd1 H9 H6 148.5(6) 3_443 1_555 3_444
Cd1 H9 O3 40.3(3) 3_443 1_555 1_555
Cd1 H9 Cd1 80.2(4) 3_443 1_555 1_545
Cd1 H9 O2 45.9(3) 3_443 1_555 3_453
Cd1 H9 O1 125.1(7) 3_443 1_555 3_444
Cd1 H9 O3 48.0(5) 3_443 1_555 3_443
Cd1 H9 H10 115.5(9) 3_443 1_555 1_555
H9 H10 O4 35.8(11) 1_555 1_555 1_555
H7 H10 H9 142.6(10) 3_453 1_555 1_555
H7 H10 O4 151.9(16) 3_453 1_555 1_555
O2 H10 H7 67.7(5) 3_453 1_555 3_453
O2 H10 H9 74.9(8) 3_453 1_555 1_555
O2 H10 O4 98.7(12) 3_453 1_555 1_555
H6 H10 O2 130.5(7) 3_444 1_555 3_453
H6 H10 H7 128.5(8) 3_444 1_555 3_453
H6 H10 H9 76.2(9) 3_444 1_555 1_555
H6 H10 O4 79.3(12) 3_444 1_555 1_555
Cd1 H10 H6 134.1(6) 1_555 1_555 3_444
Cd1 H10 O2 73.6(5) 1_555 1_555 3_453
Cd1 H10 H7 95.3(7) 1_555 1_555 3_453
Cd1 H10 H9 75.0(8) 1_555 1_555 1_555
Cd1 H10 O4 56.7(11) 1_555 1_555 1_555
H2 H10 Cd1 140.2(6) 3_453 1_555 1_555
H2 H10 H6 85.5(5) 3_453 1_555 3_444
H2 H10 O2 76.7(5) 3_453 1_555 3_453
H2 H10 H7 48.5(5) 3_453 1_555 3_453
H2 H10 H9 121.5(10) 3_453 1_555 1_555
H2 H10 O4 155.4(16) 3_453 1_555 1_555
C7 H10 H2 51.9(3) 3_453 1_555 3_453
C7 H10 Cd1 88.9(5) 3_453 1_555 1_555
C7 H10 H6 136.8(6) 3_453 1_555 3_444
C7 H10 O2 53.9(4) 3_453 1_555 3_453
C7 H10 H7 13.9(3) 3_453 1_555 3_453
C7 H10 H9 128.8(9) 3_453 1_555 1_555
C7 H10 O4 142.8(14) 3_453 1_555 1_555
H8 H10 C7 84.3(4) 3_443 1_555 3_453
H8 H10 H2 49.5(4) 3_443 1_555 3_453
H8 H10 Cd1 130.7(6) 3_443 1_555 1_555
H8 H10 H6 70.1(5) 3_443 1_555 3_444
H8 H10 O2 63.2(5) 3_443 1_555 3_453
H8 H10 H7 89.5(6) 3_443 1_555 3_453
H8 H10 H9 72.1(8) 3_443 1_555 1_555
H8 H10 O4 106.6(14) 3_443 1_555 1_555
P1 H10 H8 86.2(4) 3_453 1_555 3_443
P1 H10 C7 33.2(2) 3_453 1_555 3_453
P1 H10 H2 77.2(4) 3_453 1_555 3_453
P1 H10 Cd1 63.9(4) 3_453 1_555 1_555
P1 H10 H6 156.2(6) 3_453 1_555 3_444
P1 H10 O2 29.3(3) 3_453 1_555 3_453
P1 H10 H7 46.3(4) 3_453 1_555 3_453
P1 H10 H9 99.0(8) 3_453 1_555 1_555
P1 H10 O4 110.6(12) 3_453 1_555 1_555
C6 H10 P1 102.0(6) 3_454 1_555 3_453
C6 H10 H8 128.1(6) 3_454 1_555 3_443
C6 H10 C7 77.3(5) 3_454 1_555 3_453
C6 H10 H2 82.1(5) 3_454 1_555 3_453
C6 H10 Cd1 97.3(5) 3_454 1_555 1_555
C6 H10 H6 91.5(5) 3_454 1_555 3_444
C6 H10 O2 129.9(7) 3_454 1_555 3_453
C6 H10 H7 64.3(5) 3_454 1_555 3_453
C6 H10 H9 151.5(9) 3_454 1_555 1_555
C6 H10 O4 117.2(12) 3_454 1_555 1_555

loop_
_geom_bond_atom_site_label_1
_geom_bond_atom_site_label_2
_geom_bond_distance
_geom_bond_site_symmetry_1
_geom_bond_site_symmetry_2
C1 C2 1.399(7) 1_555 1_555
C1 C6 1.406(8) 1_555 1_555
C1 C7 1.504(7) 1_555 1_555
C1 C3 2.415(7) 1_555 1_555
C1 C5 2.488(7) 1_555 1_555
C1 P1 2.842(6) 1_555 1_555
C1 C4 2.864(7) 1_555 1_555
C7 H8 0.924(12) 1_555 1_555
C7 H7 0.985(13) 1_555 1_555
C7 C1 1.504(7) 1_555 1_555
C7 P1 1.775(7) 1_555 1_555
C7 C2 2.491(7) 1_555 1_555
C7 C6 2.554(8) 1_555 1_555
C7 O2 2.626(12) 1_555 1_555
C7 O1 2.638(14) 1_555 1_555
C7 O3 2.679(13) 1_555 1_555
C2 H2 0.956(10) 1_555 1_555
C2 C1 1.399(7) 1_555 1_555
C2 C3 1.403(7) 1_555 1_555
C2 F1 2.340(8) 1_555 1_555
C2 C6 2.419(7) 1_555 1_555
C2 C4 2.481(7) 1_555 1_555
C2 C7 2.491(7) 1_555 1_555
C2 C5 2.840(7) 1_555 1_555
C6 H6 0.955(10) 1_555 1_555
C6 C1 1.406(8) 1_555 1_555
C6 C5 1.449(7) 1_555 1_555
C6 C2 2.419(7) 1_555 1_555
C6 C4 2.459(7) 1_555 1_555
C6 C7 2.554(8) 1_555 1_555
C6 C3 2.765(7) 1_555 1_555
C6 F1 3.051(9) 1_555 1_565
P1 O3 1.499(14) 1_555 1_555
P1 O2 1.533(10) 1_555 1_555
P1 O1 1.554(13) 1_555 1_555
P1 C7 1.775(7) 1_555 1_555
P1 H8 2.257(13) 1_555 1_555
P1 H7 2.268(14) 1_555 1_555
P1 C1 2.842(6) 1_555 1_555
P1 Cd1 2.973(5) 1_555 1_555
P1 H10 3.131(17) 1_555 3_443
H7 C7 0.985(13) 1_555 1_555
H7 H8 1.539(18) 1_555 1_555
H7 H2 2.257(17) 1_555 1_555
H7 P1 2.268(14) 1_555 1_555
H7 H5 2.274(16) 1_555 1_554
H7 H10 2.34(2) 1_555 3_443
H7 H6 2.827(15) 1_555 1_554
H8 C7 0.924(12) 1_555 1_555
H8 H7 1.539(18) 1_555 1_555
H8 P1 2.257(13) 1_555 1_555
H8 H2 2.545(14) 1_555 1_565
H8 H6 2.607(18) 1_555 1_555
H8 H9 3.02(2) 1_555 3_453
H8 H5 3.064(16) 1_555 1_554
H8 H10 3.10(2) 1_555 3_453
C3 F1 1.370(9) 1_555 1_555
C3 C2 1.403(7) 1_555 1_555
C3 C4 1.412(8) 1_555 1_555
C3 C5 2.407(8) 1_555 1_555
C3 C1 2.415(7) 1_555 1_555
C3 C6 2.765(7) 1_555 1_555
H2 C2 0.956(10) 1_555 1_555
H2 H7 2.257(17) 1_555 1_555
H2 F1 2.494(11) 1_555 1_555
H2 H8 2.545(14) 1_555 1_545
H2 H5 2.568(12) 1_555 1_554
H2 H10 2.975(17) 1_555 3_443
H2 H4 3.017(12) 1_555 1_554
C5 H5 0.972(11) 1_555 1_555
C5 C4 1.402(7) 1_555 1_555
C5 C6 1.449(7) 1_555 1_555
C5 C3 2.407(8) 1_555 1_555
C5 C1 2.488(7) 1_555 1_555
C5 C2 2.840(7) 1_555 1_555
H6 C6 0.955(10) 1_555 1_555
H6 H5 2.435(13) 1_555 1_555
H6 H8 2.607(18) 1_555 1_555
H6 H7 2.827(15) 1_555 1_556
H6 H10 2.91(2) 1_555 3_454
H6 H9 2.970(19) 1_555 3_454
O1 P1 1.554(13) 1_555 1_555
O1 Cd1 2.313(12) 1_555 3_444
O1 O3 2.497(15) 1_555 1_555
O1 Cd1 2.555(13) 1_555 1_555
O1 O2 2.598(18) 1_555 1_555
O1 C7 2.638(14) 1_555 1_555
O1 O4 2.989(16) 1_555 3_454
O1 O2 3.164(18) 1_555 1_565
O2 P1 1.533(10) 1_555 1_555
O2 Cd1 2.317(11) 1_555 1_545
O2 O3 2.528(18) 1_555 1_555
O2 O1 2.598(18) 1_555 1_555
O2 C7 2.626(12) 1_555 1_555
O2 O4 2.94(2) 1_555 3_443
O2 O3 3.107(19) 1_555 3_443
O2 O3 3.157(18) 1_555 1_545
O2 O1 3.164(18) 1_555 1_545
O3 P1 1.499(14) 1_555 1_555
O3 Cd1 2.109(13) 1_555 3_443
O3 Cd1 2.328(13) 1_555 1_555
O3 O1 2.497(15) 1_555 1_555
O3 O2 2.528(18) 1_555 1_555
O3 C7 2.679(13) 1_555 1_555
O3 O4 3.099(16) 1_555 3_453
O3 O2 3.107(19) 1_555 3_453
O3 O2 3.157(18) 1_555 1_565
F1 C3 1.370(9) 1_555 1_555
F1 C2 2.340(8) 1_555 1_555
F1 C4 2.426(9) 1_555 1_555
F1 H2 2.494(11) 1_555 1_555
F1 H4 2.517(11) 1_555 2_354
F1 H4 2.654(13) 1_555 1_555
F1 C6 3.051(9) 1_555 1_545
F1 H5 3.165(11) 1_555 2_364
C4 H4 0.960(10) 1_555 1_555
C4 C5 1.402(7) 1_555 1_555
C4 C3 1.412(8) 1_555 1_555
C4 F1 2.426(9) 1_555 1_555
C4 C6 2.459(7) 1_555 1_555
C4 C2 2.481(7) 1_555 1_555
C4 C1 2.864(7) 1_555 1_555
H5 C5 0.972(11) 1_555 1_555
H5 H7 2.274(16) 1_555 1_556
H5 H4 2.373(12) 1_555 1_555
H5 H6 2.435(13) 1_555 1_555
H5 H2 2.568(12) 1_555 1_556
H5 H8 3.064(16) 1_555 1_556
H5 F1 3.165(11) 1_555 2_365
H4 C4 0.960(10) 1_555 1_555
H4 H5 2.373(12) 1_555 1_555
H4 F1 2.517(11) 1_555 2_355
H4 F1 2.654(13) 1_555 1_555
H4 H2 3.017(12) 1_555 1_556
Cd1 O3 2.109(13) 1_555 3_453
Cd1 O1 2.313(12) 1_555 3_454
Cd1 O2 2.317(11) 1_555 1_565
Cd1 O3 2.328(13) 1_555 1_555
Cd1 O1 2.555(13) 1_555 1_555
Cd1 O4 2.567(9) 1_555 1_555
Cd1 H9 2.916(16) 1_555 1_565
Cd1 H10 2.950(17) 1_555 1_555
Cd1 H9 2.973(15) 1_555 1_555
Cd1 P1 2.973(5) 1_555 1_555
Cd1 H9 3.135(17) 1_555 3_453
O4 H10 0.905(19) 1_555 1_555
O4 H9 1.028(17) 1_555 1_555
O4 Cd1 2.567(9) 1_555 1_555
O4 O2 2.94(2) 1_555 3_453
O4 O1 2.989(16) 1_555 3_444
O4 O3 3.099(16) 1_555 3_443
H9 O4 1.028(17) 1_555 1_555
H9 H10 1.62(2) 1_555 1_555
H9 Cd1 2.916(16) 1_555 1_545
H9 H6 2.970(19) 1_555 3_444
H9 Cd1 2.973(15) 1_555 1_555
H9 H8 3.02(2) 1_555 3_443
H9 Cd1 3.135(17) 1_555 3_443
H10 O4 0.905(19) 1_555 1_555
H10 H9 1.62(2) 1_555 1_555
H10 H7 2.34(2) 1_555 3_453
H10 H6 2.91(2) 1_555 3_444
H10 Cd1 2.950(17) 1_555 1_555
H10 H2 2.975(17) 1_555 3_453
H10 H8 3.10(2) 1_555 3_443
H10 P1 3.131(17) 1_555 3_453
